data_2108195
loop_
_publ_author_name
'Budesinsky, Milos'
'Cisarova, Ivana'
'Borremans, Frans'
'Martins, Jose C.'
'Pauwels, Ewald'

_publ_section_title
;
 Solid-state structure of cyclic dipeptides: an X-ray and computational
 study of <i>cis-</i> and <i>trans</i>-diketopiperazines of
 <i>N</i>-methyl-phenylalanine with the thia-pipecolic acids and
 thia-prolines
;
_journal_coeditor_code DK5056SUP1
_journal_issue 6
_journal_name_full 'Acta Crystallographica Section B'
_journal_page_first 1179
_journal_page_last 1193
_journal_paper_doi 10.1107/S2052520617014731
_journal_volume 73
_journal_year 2017
_chemical_absolute_configuration syn
_chemical_compound_source 'synthesized by the authors'
_chemical_formula_moiety 'C15 H18 N2 O2 S, 0.5(H2 O)'
_chemical_formula_sum 'C15 H19 N2 O2.5 S'
_chemical_formula_weight 299.38
_chemical_name_systematic
; 
 ? 
;
_space_group_IT_number 144
_symmetry_cell_setting trigonal
_symmetry_space_group_name_Hall 'P 31'
_symmetry_space_group_name_H-M 'P 31'
_atom_sites_solution_hydrogens difmap
_atom_sites_solution_primary direct
_atom_sites_solution_secondary difmap
_audit_creation_method SHELXL-97
_cell_angle_alpha 90.00
_cell_angle_beta 90.00
_cell_angle_gamma 120.00
_cell_formula_units_Z 6
_cell_length_a 8.4102(2)
_cell_length_b 8.4102(2)
_cell_length_c 36.5620(10)
_cell_measurement_reflns_used 54195
_cell_measurement_temperature 150(2)
_cell_measurement_theta_max 27.8
_cell_measurement_theta_min 1
_cell_volume 2239.61(10)
_computing_cell_refinement 'COLLECT and DENZO'
_computing_data_collection 'COLLECT (Hooft, 1998) and DENZO (Otwinowski & Minor, 1997)'
_computing_data_reduction 'COLLECT and DENZO'
_computing_structure_refinement 'SHELXL-2014/7 (Sheldrick, 2014)'
_computing_structure_solution 'SIR92 (Altomare et al., 1994)'
_diffrn_ambient_temperature 150(2)
_diffrn_detector_area_resol_mean 9.091
_diffrn_measured_fraction_theta_full 0.980
_diffrn_measured_fraction_theta_max 0.980
_diffrn_measurement_device_type 'Nonius KappaCCD area detector'
_diffrn_measurement_method '\f and \w scans to fill the Ewald sphere'
_diffrn_radiation_monochromator graphite
_diffrn_radiation_source 'fine-focus sealed tube'
_diffrn_radiation_type MoK\a
_diffrn_radiation_wavelength 0.71070
_diffrn_reflns_av_R_equivalents 0.0510
_diffrn_reflns_av_sigmaI/netI 0.0382
_diffrn_reflns_limit_h_max 10
_diffrn_reflns_limit_h_min -10
_diffrn_reflns_limit_k_max 8
_diffrn_reflns_limit_k_min -8
_diffrn_reflns_limit_l_max 44
_diffrn_reflns_limit_l_min -44
_diffrn_reflns_number 15456
_diffrn_reflns_theta_full 26.00
_diffrn_reflns_theta_max 26.00
_diffrn_reflns_theta_min 3.95
_diffrn_standards_number 0
_exptl_absorpt_coefficient_mu 0.224
_exptl_absorpt_correction_type none
_exptl_crystal_colour colourless
_exptl_crystal_density_diffrn 1.332
_exptl_crystal_density_method 'not measured'
_exptl_crystal_description plate
_exptl_crystal_F_000 954
_exptl_crystal_size_max 0.5
_exptl_crystal_size_mid 0.5
_exptl_crystal_size_min 0.2
_refine_diff_density_max 0.367
_refine_diff_density_min -0.281
_refine_diff_density_rms 0.047
_refine_ls_abs_structure_details 'Flack H D (1983), Acta Cryst. A39, 876-881'
_refine_ls_abs_structure_Flack 0.01(12)
_refine_ls_extinction_method none
_refine_ls_goodness_of_fit_ref 1.073
_refine_ls_hydrogen_treatment constr
_refine_ls_matrix_type full
_refine_ls_number_parameters 373
_refine_ls_number_reflns 5110
_refine_ls_number_restraints 1
_refine_ls_restrained_S_all 1.073
_refine_ls_R_factor_all 0.0463
_refine_ls_R_factor_gt 0.0454
_refine_ls_shift/su_max 0.000
_refine_ls_shift/su_mean 0.000
_refine_ls_structure_factor_coef Fsqd
_refine_ls_weighting_details 'calc w=1/[\s^2^(Fo^2^)+(0.0502P)^2^+1.5374P] where P=(Fo^2^+2Fc^2^)/3'
_refine_ls_weighting_scheme calc
_refine_ls_wR_factor_gt 0.1121
_refine_ls_wR_factor_ref 0.1129
_reflns_number_gt 5051
_reflns_number_total 5110
_reflns_threshold_expression I>2\s(I)
_cod_data_source_file dk5056sup1.cif
_cod_data_source_block 4a
_cod_depositor_comments
;

2019-09-07
Z value and formula fixed to values more according to usual
chemical conventions.                 miguel
;
_cod_original_formula_sum 'C30 H38 N4 O5 S2'
_cod_original_formula_weight 598.76
_cod_original_formula_moiety '2(C15 H18 N2 O2 S), H2 O'
_cod_original_formula_units_Z 3
_cod_database_code 2108195

loop_
_symmetry_equiv_pos_as_xyz
'x, y, z'
'-y, x-y, z+1/3'
'-x+y, -x, z+2/3'

loop_
_atom_site_label
_atom_site_type_symbol
_atom_site_fract_x
_atom_site_fract_y
_atom_site_fract_z
_atom_site_U_iso_or_equiv
_atom_site_adp_type
_atom_site_occupancy
_atom_site_symmetry_multiplicity
_atom_site_calc_flag
_atom_site_refinement_flags
N11 N 0.3901(5) 0.5157(6) 0.13434(10) 0.0365(9) Uani 1 1 d .
C12 C 0.5655(7) 0.6501(6) 0.13601(12) 0.0341(10) Uani 1 1 d .
O12 O 0.6366(5) 0.7696(5) 0.11261(10) 0.0466(9) Uani 1 1 d .
C13 C 0.6815(7) 0.6559(7) 0.16871(13) 0.0402(10) Uani 1 1 d .
H13 H 0.7253 0.7750 0.1806 0.048 Uiso 1 1 calc R
N14 N 0.5804(6) 0.5150(6) 0.19644(10) 0.0386(9) Uani 1 1 d .
C14 C 0.6782(9) 0.5387(9) 0.23141(13) 0.0539(14) Uani 1 1 d .
H14A H 0.5909 0.4897 0.2510 0.081 Uiso 1 1 calc R
H14B H 0.7613 0.6669 0.2356 0.081 Uiso 1 1 calc R
H14C H 0.7460 0.4748 0.2303 0.081 Uiso 1 1 calc R
C15 C 0.4104(7) 0.3733(7) 0.19289(12) 0.0393(11) Uani 1 1 d .
O15 O 0.3273(6) 0.2514(6) 0.21654(10) 0.0548(10) Uani 1 1 d .
C16 C 0.3100(7) 0.3562(7) 0.15723(12) 0.0392(11) Uani 1 1 d .
H16 H 0.1858 0.3298 0.1635 0.047 Uiso 1 1 calc R
S17 S 0.28769(18) 0.1535(2) 0.13302(4) 0.0487(3) Uani 1 1 d .
C18 C 0.1582(7) 0.1636(8) 0.09461(17) 0.0515(13) Uani 1 1 d .
H18A H 0.1434 0.0724 0.0766 0.062 Uiso 1 1 calc R
H18B H 0.0370 0.1349 0.1028 0.062 Uiso 1 1 calc R
C19 C 0.2546(8) 0.3543(9) 0.07682(13) 0.0519(14) Uani 1 1 d .
H19A H 0.3749 0.3817 0.0683 0.062 Uiso 1 1 calc R
H19B H 0.1843 0.3533 0.0557 0.062 Uiso 1 1 calc R
C110 C 0.2756(8) 0.5003(8) 0.10224(14) 0.0475(12) Uani 1 1 d .
H11A H 0.1554 0.4739 0.1106 0.057 Uiso 1 1 calc R
H11B H 0.3317 0.6167 0.0894 0.057 Uiso 1 1 calc R
C111 C 0.8543(7) 0.6530(7) 0.15442(13) 0.0389(10) Uani 1 1 d .
H11C H 0.9284 0.7638 0.1403 0.047 Uiso 1 1 calc R
H11D H 0.9269 0.6553 0.1752 0.047 Uiso 1 1 calc R
C112 C 0.8127(5) 0.4905(6) 0.13119(12) 0.0293(9) Uani 1 1 d .
C113 C 0.7797(6) 0.3272(7) 0.14774(14) 0.0346(10) Uani 1 1 d .
H113 H 0.7882 0.3214 0.1730 0.041 Uiso 1 1 calc R
C114 C 0.7342(6) 0.1734(6) 0.12650(14) 0.0376(10) Uani 1 1 d .
H114 H 0.7138 0.0651 0.1375 0.045 Uiso 1 1 calc R
C115 C 0.7190(7) 0.1818(8) 0.08865(15) 0.0465(12) Uani 1 1 d .
H115 H 0.6851 0.0777 0.0745 0.056 Uiso 1 1 calc R
C116 C 0.7538(7) 0.3434(7) 0.07204(13) 0.0420(12) Uani 1 1 d .
H116 H 0.7466 0.3491 0.0467 0.050 Uiso 1 1 calc R
C117 C 0.8005(6) 0.4996(6) 0.09355(13) 0.0374(10) Uani 1 1 d .
H117 H 0.8230 0.6086 0.0825 0.045 Uiso 1 1 calc R
N21 N 0.3464(5) 0.5511(5) 0.29836(10) 0.0334(8) Uani 1 1 d .
C22 C 0.4839(6) 0.7289(6) 0.29613(11) 0.0318(9) Uani 1 1 d .
O22 O 0.6062(4) 0.7998(5) 0.31883(10) 0.0426(8) Uani 1 1 d .
C23 C 0.4884(6) 0.8361(6) 0.26299(12) 0.0331(9) Uani 1 1 d .
H23 H 0.6059 0.8741 0.2508 0.040 Uiso 1 1 calc R
N24 N 0.3462(5) 0.7350(5) 0.23596(9) 0.0335(8) Uani 1 1 d .
C24 C 0.3699(9) 0.8292(8) 0.20022(13) 0.0484(12) Uani 1 1 d .
H24A H 0.3113 0.7392 0.1813 0.073 Uiso 1 1 calc R
H24B H 0.4984 0.9036 0.1949 0.073 Uiso 1 1 calc R
H24C H 0.3152 0.9056 0.2015 0.073 Uiso 1 1 calc R
C25 C 0.2004(6) 0.5682(6) 0.24092(12) 0.0349(10) Uani 1 1 d .
O25 O 0.0815(5) 0.4888(5) 0.21737(9) 0.0453(8) Uani 1 1 d .
C26 C 0.1824(6) 0.4705(6) 0.27707(12) 0.0323(9) Uani 1 1 d .
H26 H 0.1521 0.3446 0.2713 0.039 Uiso 1 1 calc R
S27 S -0.01290(17) 0.45711(18) 0.30100(4) 0.0396(3) Uani 1 1 d .
C28 C 0.0017(7) 0.3327(7) 0.34046(14) 0.0422(11) Uani 1 1 d .
H28A H -0.0891 0.3194 0.3584 0.051 Uiso 1 1 calc R
H28B H -0.0275 0.2105 0.3328 0.051 Uiso 1 1 calc R
C29 C 0.1901(7) 0.4276(7) 0.35825(14) 0.0461(12) Uani 1 1 d .
H29A H 0.1892 0.3588 0.3796 0.055 Uiso 1 1 calc R
H29B H 0.2204 0.5497 0.3661 0.055 Uiso 1 1 calc R
C210 C 0.3357(7) 0.4411(7) 0.33090(13) 0.0431(11) Uani 1 1 d .
H21A H 0.4545 0.4973 0.3428 0.052 Uiso 1 1 calc R
H21B H 0.3052 0.3187 0.3232 0.052 Uiso 1 1 calc R
C211 C 0.4930(6) 1.0149(7) 0.27509(12) 0.0360(9) Uani 1 1 d .
H21C H 0.6037 1.0890 0.2892 0.043 Uiso 1 1 calc R
H21D H 0.4982 1.0845 0.2535 0.043 Uiso 1 1 calc R
C212 C 0.3296(6) 0.9802(6) 0.29763(11) 0.0277(9) Uani 1 1 d .
C213 C 0.3308(6) 0.9645(6) 0.33568(12) 0.0315(9) Uani 1 1 d .
H213 H 0.4362 0.9817 0.3475 0.038 Uiso 1 1 calc R
C214 C 0.1767(7) 0.9236(6) 0.35570(12) 0.0354(10) Uani 1 1 d .
H214 H 0.1792 0.9148 0.3810 0.042 Uiso 1 1 calc R
C215 C 0.0169(6) 0.8953(6) 0.33857(12) 0.0329(9) Uani 1 1 d .
H215 H -0.0883 0.8628 0.3522 0.040 Uiso 1 1 calc R
C216 C 0.0161(6) 0.9160(6) 0.30082(12) 0.0354(10) Uani 1 1 d .
H216 H -0.0875 0.9045 0.2892 0.042 Uiso 1 1 calc R
C217 C 0.1693(6) 0.9534(6) 0.28075(12) 0.0307(9) Uani 1 1 d .
H217 H 0.1660 0.9610 0.2554 0.037 Uiso 1 1 calc R
O1W O -0.0873(5) 1.0814(5) 0.21503(12) 0.0500(9) Uani 1 1 d .
H1W H -0.0615 1.1988 0.2196 0.060 Uiso 1 1 d R
H2W H 0.0174 1.1017 0.2099 0.060 Uiso 1 1 d R

loop_
_atom_site_aniso_label
_atom_site_aniso_U_11
_atom_site_aniso_U_22
_atom_site_aniso_U_33
_atom_site_aniso_U_23
_atom_site_aniso_U_13
_atom_site_aniso_U_12
N11 0.042(2) 0.046(2) 0.0288(17) 0.0087(16) 0.0031(16) 0.027(2)
C12 0.051(3) 0.031(2) 0.029(2) -0.0031(18) -0.0001(19) 0.027(2)
O12 0.066(2) 0.041(2) 0.0378(18) 0.0056(15) 0.0025(17) 0.0298(19)
C13 0.056(3) 0.043(3) 0.032(2) -0.008(2) -0.006(2) 0.033(2)
N14 0.055(3) 0.049(2) 0.0265(18) 0.0053(17) 0.0031(17) 0.037(2)
C14 0.076(4) 0.085(4) 0.027(2) -0.015(3) -0.015(2) 0.060(4)
C15 0.046(3) 0.056(3) 0.028(2) 0.011(2) 0.0117(19) 0.035(3)
O15 0.062(2) 0.079(3) 0.0377(19) 0.0206(19) 0.0034(17) 0.045(2)
C16 0.045(3) 0.049(3) 0.038(2) 0.021(2) 0.012(2) 0.035(2)
S17 0.0398(7) 0.0447(7) 0.0619(8) 0.0003(6) -0.0128(6) 0.0213(6)
C18 0.032(2) 0.053(3) 0.068(4) -0.003(3) -0.006(2) 0.021(2)
C19 0.051(3) 0.079(4) 0.031(2) 0.011(2) -0.002(2) 0.037(3)
C110 0.046(3) 0.056(3) 0.041(2) 0.010(2) -0.007(2) 0.026(2)
C111 0.042(2) 0.031(2) 0.042(3) -0.003(2) -0.002(2) 0.018(2)
C112 0.025(2) 0.025(2) 0.039(2) -0.0022(17) 0.0039(17) 0.0139(17)
C113 0.026(2) 0.042(3) 0.041(2) 0.002(2) 0.0013(18) 0.021(2)
C114 0.034(2) 0.030(2) 0.047(3) -0.0024(19) 0.0045(19) 0.016(2)
C115 0.045(3) 0.049(3) 0.051(3) -0.008(2) 0.003(2) 0.028(2)
C116 0.045(3) 0.057(3) 0.032(2) -0.009(2) -0.001(2) 0.032(2)
C117 0.036(2) 0.033(2) 0.045(3) 0.0062(19) 0.004(2) 0.019(2)
N21 0.034(2) 0.035(2) 0.0365(19) 0.0008(15) -0.0015(16) 0.0214(18)
C22 0.026(2) 0.044(3) 0.029(2) 0.0017(18) 0.0039(17) 0.019(2)
O22 0.0287(17) 0.052(2) 0.049(2) -0.0032(16) -0.0089(15) 0.0214(16)
C23 0.028(2) 0.044(3) 0.036(2) -0.0015(19) 0.0051(17) 0.024(2)
N24 0.0333(19) 0.044(2) 0.0278(18) 0.0003(16) 0.0014(15) 0.0225(18)
C24 0.074(4) 0.054(3) 0.031(2) 0.004(2) 0.009(2) 0.043(3)
C25 0.040(3) 0.036(2) 0.038(2) -0.0061(19) -0.0013(19) 0.026(2)
O25 0.053(2) 0.049(2) 0.0373(18) -0.0084(14) -0.0153(15) 0.0278(17)
C26 0.038(2) 0.030(2) 0.034(2) -0.0099(18) -0.0046(19) 0.0203(19)
S27 0.0367(6) 0.0407(7) 0.0454(6) 0.0045(5) 0.0034(5) 0.0224(5)
C28 0.044(3) 0.045(3) 0.041(2) 0.011(2) 0.008(2) 0.026(2)
C29 0.063(3) 0.040(3) 0.035(2) 0.003(2) -0.009(2) 0.025(3)
C210 0.046(3) 0.045(3) 0.042(3) 0.001(2) -0.010(2) 0.025(2)
C211 0.036(2) 0.038(2) 0.038(2) 0.0088(19) 0.0040(19) 0.022(2)
C212 0.030(2) 0.030(2) 0.0268(19) -0.0043(16) -0.0022(16) 0.0176(18)
C213 0.033(2) 0.037(2) 0.030(2) -0.0038(18) -0.0065(17) 0.022(2)
C214 0.046(3) 0.031(2) 0.027(2) -0.0060(18) 0.0025(19) 0.018(2)
C215 0.035(2) 0.037(2) 0.032(2) -0.0047(18) 0.0063(18) 0.0213(19)
C216 0.033(2) 0.035(2) 0.034(2) -0.0122(17) -0.0074(18) 0.0132(19)
C217 0.031(2) 0.030(2) 0.034(2) 0.0016(17) -0.0021(18) 0.0182(18)
O1W 0.044(2) 0.0407(19) 0.056(2) 0.0040(17) 0.0004(17) 0.0145(16)

loop_
_atom_type_symbol
_atom_type_description
_atom_type_scat_dispersion_real
_atom_type_scat_dispersion_imag
_atom_type_scat_source
C C 0.0033 0.0016 'International Tables Vol C Tables 4.2.6.8 and 6.1.1.4'
H H 0.0000 0.0000 'International Tables Vol C Tables 4.2.6.8 and 6.1.1.4'
N N 0.0061 0.0033 'International Tables Vol C Tables 4.2.6.8 and 6.1.1.4'
O O 0.0106 0.0060 'International Tables Vol C Tables 4.2.6.8 and 6.1.1.4'
S S 0.1246 0.1234 'International Tables Vol C Tables 4.2.6.8 and 6.1.1.4'

loop_
_geom_angle_atom_site_label_1
_geom_angle_atom_site_label_2
_geom_angle_atom_site_label_3
_geom_angle
C12 N11 C16 124.6(4)
C12 N11 C110 120.2(4)
C16 N11 C110 113.6(4)
O12 C12 N11 122.8(4)
O12 C12 C13 118.6(5)
N11 C12 C13 118.6(4)
N14 C13 C12 114.4(4)
N14 C13 C111 112.9(4)
C12 C13 C111 108.8(4)
N14 C13 H13 106.8
C12 C13 H13 106.8
C111 C13 H13 106.8
C15 N14 C13 125.8(4)
C15 N14 C14 118.7(4)
C13 N14 C14 115.5(5)
N14 C14 H14A 109.5
N14 C14 H14B 109.5
H14A C14 H14B 109.5
N14 C14 H14C 109.5
H14A C14 H14C 109.5
H14B C14 H14C 109.5
O15 C15 N14 125.0(4)
O15 C15 C16 117.2(5)
N14 C15 C16 117.7(4)
N11 C16 C15 115.7(4)
N11 C16 S17 111.6(3)
C15 C16 S17 107.1(3)
N11 C16 H16 107.4
C15 C16 H16 107.4
S17 C16 H16 107.4
C18 S17 C16 96.6(2)
C19 C18 S17 111.3(4)
C19 C18 H18A 109.4
S17 C18 H18A 109.4
C19 C18 H18B 109.4
S17 C18 H18B 109.4
H18A C18 H18B 108.0
C110 C19 C18 112.5(4)
C110 C19 H19A 109.1
C18 C19 H19A 109.1
C110 C19 H19B 109.1
C18 C19 H19B 109.1
H19A C19 H19B 107.8
C19 C110 N11 111.9(4)
C19 C110 H11A 109.2
N11 C110 H11A 109.2
C19 C110 H11B 109.2
N11 C110 H11B 109.2
H11A C110 H11B 107.9
C112 C111 C13 114.3(4)
C112 C111 H11C 108.7
C13 C111 H11C 108.7
C112 C111 H11D 108.7
C13 C111 H11D 108.7
H11C C111 H11D 107.6
C117 C112 C113 120.1(4)
C117 C112 C111 120.2(4)
C113 C112 C111 119.6(4)
C114 C113 C112 120.0(4)
C114 C113 H113 120.0
C112 C113 H113 120.0
C113 C114 C115 119.8(5)
C113 C114 H114 120.1
C115 C114 H114 120.1
C116 C115 C114 120.4(5)
C116 C115 H115 119.8
C114 C115 H115 119.8
C115 C116 C117 119.7(4)
C115 C116 H116 120.1
C117 C116 H116 120.1
C112 C117 C116 119.8(4)
C112 C117 H117 120.1
C116 C117 H117 120.1
C22 N21 C26 125.4(4)
C22 N21 C210 119.2(4)
C26 N21 C210 113.5(4)
O22 C22 N21 122.8(4)
O22 C22 C23 119.6(4)
N21 C22 C23 117.5(4)
N24 C23 C22 115.6(4)
N24 C23 C211 112.0(4)
C22 C23 C211 109.5(3)
N24 C23 H23 106.4
C22 C23 H23 106.4
C211 C23 H23 106.4
C25 N24 C23 125.2(4)
C25 N24 C24 119.1(4)
C23 N24 C24 115.7(4)
N24 C24 H24A 109.5
N24 C24 H24B 109.5
H24A C24 H24B 109.5
N24 C24 H24C 109.5
H24A C24 H24C 109.5
H24B C24 H24C 109.5
O25 C25 N24 123.0(4)
O25 C25 C26 118.6(4)
N24 C25 C26 118.4(4)
N21 C26 C25 113.9(4)
N21 C26 S27 113.4(3)
C25 C26 S27 107.1(3)
N21 C26 H26 107.3
C25 C26 H26 107.3
S27 C26 H26 107.3
C26 S27 C28 95.7(2)
C29 C28 S27 112.9(4)
C29 C28 H28A 109.0
S27 C28 H28A 109.0
C29 C28 H28B 109.0
S27 C28 H28B 109.0
H28A C28 H28B 107.8
C28 C29 C210 110.0(4)
C28 C29 H29A 109.7
C210 C29 H29A 109.7
C28 C29 H29B 109.7
C210 C29 H29B 109.7
H29A C29 H29B 108.2
N21 C210 C29 111.4(4)
N21 C210 H21A 109.3
C29 C210 H21A 109.3
N21 C210 H21B 109.3
C29 C210 H21B 109.3
H21A C210 H21B 108.0
C212 C211 C23 113.1(4)
C212 C211 H21C 109.0
C23 C211 H21C 109.0
C212 C211 H21D 109.0
C23 C211 H21D 109.0
H21C C211 H21D 107.8
C217 C212 C213 118.5(4)
C217 C212 C211 120.4(4)
C213 C212 C211 121.0(4)
C214 C213 C212 120.2(4)
C214 C213 H213 119.9
C212 C213 H213 119.9
C213 C214 C215 120.8(4)
C213 C214 H214 119.6
C215 C214 H214 119.6
C214 C215 C216 119.3(4)
C214 C215 H215 120.3
C216 C215 H215 120.3
C217 C216 C215 119.7(4)
C217 C216 H216 120.2
C215 C216 H216 120.2
C216 C217 C212 121.3(4)
C216 C217 H217 119.3
C212 C217 H217 119.3
H1W O1W H2W 99.5

loop_
_geom_bond_atom_site_label_1
_geom_bond_atom_site_label_2
_geom_bond_distance
N11 C12 1.338(6)
N11 C16 1.431(6)
N11 C110 1.482(6)
C12 O12 1.224(6)
C12 C13 1.528(7)
C13 N14 1.465(7)
C13 C111 1.556(7)
C13 H13 0.9800
N14 C15 1.333(7)
N14 C14 1.479(6)
C14 H14A 0.9600
C14 H14B 0.9600
C14 H14C 0.9600
C15 O15 1.253(6)
C15 C16 1.521(6)
C16 S17 1.845(5)
C16 H16 0.9800
S17 C18 1.805(6)
C18 C19 1.534(8)
C18 H18A 0.9700
C18 H18B 0.9700
C19 C110 1.478(8)
C19 H19A 0.9700
C19 H19B 0.9700
C110 H11A 0.9700
C110 H11B 0.9700
C111 C112 1.495(6)
C111 H11C 0.9700
C111 H11D 0.9700
C112 C117 1.385(6)
C112 C113 1.395(6)
C113 C114 1.388(7)
C113 H113 0.9300
C114 C115 1.395(7)
C114 H114 0.9300
C115 C116 1.380(7)
C115 H115 0.9300
C116 C117 1.408(7)
C116 H116 0.9300
C117 H117 0.9300
N21 C22 1.360(6)
N21 C26 1.426(6)
N21 C210 1.482(6)
C22 O22 1.220(6)
C22 C23 1.500(6)
C23 N24 1.454(6)
C23 C211 1.549(6)
C23 H23 0.9800
N24 C25 1.336(6)
N24 C24 1.489(6)
C24 H24A 0.9600
C24 H24B 0.9600
C24 H24C 0.9600
C25 O25 1.233(6)
C25 C26 1.524(6)
C26 S27 1.814(5)
C26 H26 0.9800
S27 C28 1.822(5)
C28 C29 1.518(7)
C28 H28A 0.9700
C28 H28B 0.9700
C29 C210 1.540(8)
C29 H29A 0.9700
C29 H29B 0.9700
C210 H21A 0.9700
C210 H21B 0.9700
C211 C212 1.500(6)
C211 H21C 0.9700
C211 H21D 0.9700
C212 C217 1.394(6)
C212 C213 1.398(6)
C213 C214 1.374(6)
C213 H213 0.9300
C214 C215 1.391(7)
C214 H214 0.9300
C215 C216 1.392(6)
C215 H215 0.9300
C216 C217 1.376(6)
C216 H216 0.9300
C217 H217 0.9300
O1W H1W 0.9138
O1W H2W 0.8308

loop_
_geom_hbond_atom_site_label_D
_geom_hbond_atom_site_label_H
_geom_hbond_atom_site_label_A
_geom_hbond_distance_DH
_geom_hbond_distance_HA
_geom_hbond_distance_DA
_geom_hbond_angle_DHA
_geom_hbond_site_symmetry_A
O1W H1W O25 0.91 2.11 2.983(5) 158.5 1_565
O1W H2W O15 0.83 2.27 3.037(5) 153.5 1_565

_cod_database_fobs_code 2108195
